data_7133879
loop_
_publ_author_name
'Kumawat, Sandeep'
'Natte, Kishore'

_publ_section_title
;
 Accessing structurally diverse aryl difluoromethyl ethers with
 bromo(difluoro)acetic acid.
;
_journal_issue 94
_journal_name_full 'Chemical communications (Cambridge, England)'
_journal_page_first 13935
_journal_page_last 13938
_journal_paper_doi 10.1039/d4cc04782f
_journal_volume 60
_journal_year 2024
_chemical_formula_moiety 'C19 H14 F2 O5 S2'
_chemical_formula_sum 'C19 H14 F2 O5 S2'
_chemical_formula_weight 424.42
_space_group_crystal_system triclinic
_space_group_IT_number 2
_space_group_name_Hall '-P 1'
_space_group_name_H-M_alt 'P -1'
_atom_sites_solution_hydrogens geom
_atom_sites_solution_primary dual
_audit_creation_date 2024-08-29
_audit_creation_method
;
Olex2 1.5-alpha
(compiled 2024.02.16 svn.r378c4104 for OlexSys, GUI svn.r6928)
;
_audit_update_record
;
2024-08-30 deposited with the CCDC.	2024-10-18 downloaded from the CCDC.
;
_cell_angle_alpha 99.9870(10)
_cell_angle_beta 97.5440(10)
_cell_angle_gamma 105.3410(10)
_cell_formula_units_Z 2
_cell_length_a 7.2477(2)
_cell_length_b 9.2848(3)
_cell_length_c 14.6674(4)
_cell_measurement_reflns_used 8849
_cell_measurement_temperature 298
_cell_measurement_theta_max 27.022
_cell_measurement_theta_min 2.330
_cell_volume 920.97(5)
_computing_cell_refinement 'SAINT V8.40B (?, 2016)'
_computing_data_reduction 'SAINT V8.40B (?, 2016)'
_computing_molecular_graphics 'Olex2 1.5-alpha (Dolomanov et al., 2009)'
_computing_publication_material 'Olex2 1.5-alpha (Dolomanov et al., 2009)'
_computing_structure_refinement 'XL  (Sheldrick, 2008)'
_computing_structure_solution 'SHELXT 2018/2 (Sheldrick, 2018)'
_diffrn_ambient_temperature 298
_diffrn_measured_fraction_theta_full 0.996
_diffrn_measured_fraction_theta_max 0.995
_diffrn_measurement_device_type 'Bruker APEX-IV Photon II'
_diffrn_radiation_type MoK\a
_diffrn_radiation_wavelength 0.71073
_diffrn_reflns_av_R_equivalents 0.0461
_diffrn_reflns_av_unetI/netI 0.0330
_diffrn_reflns_Laue_measured_fraction_full 0.996
_diffrn_reflns_Laue_measured_fraction_max 0.995
_diffrn_reflns_limit_h_max 9
_diffrn_reflns_limit_h_min -8
_diffrn_reflns_limit_k_max 11
_diffrn_reflns_limit_k_min -11
_diffrn_reflns_limit_l_max 18
_diffrn_reflns_limit_l_min -18
_diffrn_reflns_number 21103
_diffrn_reflns_point_group_measured_fraction_full 0.996
_diffrn_reflns_point_group_measured_fraction_max 0.995
_diffrn_reflns_theta_full 25.242
_diffrn_reflns_theta_max 27.212
_diffrn_reflns_theta_min 2.330
_diffrn_source_current 1.4
_diffrn_source_power 0.07
_diffrn_source_voltage 50.0
_exptl_absorpt_coefficient_mu 0.338
_exptl_absorpt_correction_T_max 0.7455
_exptl_absorpt_correction_T_min 0.6192
_exptl_absorpt_correction_type multi-scan
_exptl_absorpt_process_details
;
SADABS-2016/2 (Bruker,2016/2) was used for absorption correction.
wR2(int) was 0.1285 before and 0.0555 after correction.
The Ratio of minimum to maximum transmission is 0.8306.
The \l/2 correction factor is Not present.
;
_exptl_crystal_colour 'metallic light colourless'
_exptl_crystal_colour_lustre metallic
_exptl_crystal_colour_modifier light
_exptl_crystal_colour_primary colourless
_exptl_crystal_density_diffrn 1.530
_exptl_crystal_description block
_exptl_crystal_F_000 436
_exptl_crystal_size_max 0.455
_exptl_crystal_size_mid 0.176
_exptl_crystal_size_min 0.061
_refine_diff_density_max 0.836
_refine_diff_density_min -0.793
_refine_diff_density_rms 0.061
_refine_ls_extinction_method none
_refine_ls_goodness_of_fit_ref 1.051
_refine_ls_hydrogen_treatment constr
_refine_ls_matrix_type full
_refine_ls_number_parameters 281
_refine_ls_number_reflns 4075
_refine_ls_number_restraints 66
_refine_ls_restrained_S_all 1.048
_refine_ls_R_factor_all 0.0665
_refine_ls_R_factor_gt 0.0526
_refine_ls_shift/su_max 0.000
_refine_ls_shift/su_mean 0.000
_refine_ls_structure_factor_coef Fsqd
_refine_ls_weighting_details 'w=1/[\s^2^(Fo^2^)+(0.0522P)^2^+1.0762P] where P=(Fo^2^+2Fc^2^)/3'
_refine_ls_weighting_scheme calc
_refine_ls_wR_factor_gt 0.1285
_refine_ls_wR_factor_ref 0.1374
_reflns_Friedel_coverage 0.000
_reflns_number_gt 3312
_reflns_number_total 4075
_reflns_threshold_expression 'I > 2\s(I)'
_cod_data_source_file d4cc04782f2.cif
_cod_data_source_block mo_kn_sk_dfm_53_2
_cod_depositor_comments 'Adding full bibliography for 7133879.cif.'
_cod_database_code 7133879
_shelx_shelxl_version_number 2019/1
_shelx_space_group_comment
;
The symmetry employed for this shelxl refinement is uniquely defined
by the following loop, which should always be used as a source of
symmetry information in preference to the above space-group names.
They are only intended as comments.
;
_olex2_refinement_description
;
1. Fixed Uiso
 At 1.2 times of:
  All C(H) groups
2. Restrained distances
 O3-C19 \\sim O3-C19A
 with sigma of 0.02
 F1-C19 \\sim F1A-C19A
 with sigma of 0.02
 F2-C19 \\sim F2A-C19A
 with sigma of 0.02
 O3-F1 \\sim O3-F1A
 with sigma of 0.04
 O3-F2 \\sim O3-F2A
 with sigma of 0.04
 F1-F2 \\sim F1A-F2A
 with sigma of 0.04
3. Uiso/Uaniso restraints and constraints
F1 \\sim C19 \\sim F2: within 2A with sigma of 0.0001 and sigma for terminal
atoms of 0.0002 within 2A
F1A \\sim C19A \\sim F2A: within 2A with sigma of 0.0001 and sigma for terminal
atoms of 0.0002 within 2A
Uanis(F1) \\sim Ueq, Uanis(C19) \\sim Ueq, Uanis(F2) \\sim Ueq: with sigma of
0.0001 and sigma for terminal atoms of 0.0002
Uanis(F1A) \\sim Ueq, Uanis(C19A) \\sim Ueq, Uanis(F2A) \\sim Ueq: with sigma
of 0.0001 and sigma for terminal atoms of 0.0002
4. Others
 Sof(F1A)=Sof(F2A)=Sof(C19A)=Sof(H19A)=1-FVAR(1)
 Sof(F1)=Sof(F2)=Sof(C19)=Sof(H00S)=FVAR(1)
5.a Ternary CH refined with riding coordinates:
 C19(H00S), C19A(H19A)
5.b Aromatic/amide H refined with riding coordinates:
 C12(H12), C8(H8), C18(H18), C5(H5), C1(H1), C9(H9), C4(H4), C14(H14),
 C17(H17), C3(H3), C16(H16), C15(H15), C2(H2)
;
_olex2_exptl_crystal_mounting_method 'Nylon loop used'
_olex2_submission_special_instructions 'No special instructions were received'

loop_
_space_group_symop_operation_xyz
'x, y, z'
'-x, -y, -z'

loop_
_atom_site_label
_atom_site_type_symbol
_atom_site_fract_x
_atom_site_fract_y
_atom_site_fract_z
_atom_site_U_iso_or_equiv
_atom_site_adp_type
_atom_site_occupancy
_atom_site_site_symmetry_order
_atom_site_calc_flag
_atom_site_refinement_flags_posn
_atom_site_refinement_flags_adp
_atom_site_refinement_flags_occupancy
_atom_site_disorder_assembly
_atom_site_disorder_group
S2 S 0.86194(9) 0.68675(8) 0.33063(5) 0.03755(18) Uani 1 1 d . . . . .
S1 S 0.27085(9) 0.36021(8) 0.04181(4) 0.03728(18) Uani 1 1 d . . . . .
O1 O 0.1704(3) 0.4091(2) -0.03275(13) 0.0493(5) Uani 1 1 d . . . . .
O5 O 0.9237(3) 0.5638(3) 0.28442(14) 0.0501(5) Uani 1 1 d . . . . .
O2 O 0.4244(3) 0.2948(2) 0.02452(15) 0.0518(5) Uani 1 1 d . . . . .
O3 O 0.6107(3) 0.8945(2) 0.35894(16) 0.0571(6) Uani 1 1 d D . . . .
O4 O 0.9825(3) 0.8408(2) 0.34137(15) 0.0532(5) Uani 1 1 d . . . . .
F1 F 0.5110(10) 1.0810(5) 0.3076(3) 0.0700(8) Uani 0.693(17) 1 d D U P A 1
F2 F 0.6210(10) 1.0982(5) 0.4561(3) 0.0701(8) Uani 0.693(17) 1 d D U P A 1
C12 C 0.5492(4) 0.5400(3) 0.19135(17) 0.0342(5) Uani 1 1 d . . . . .
H12 H 0.617148 0.469170 0.177846 0.041 Uiso 1 1 calc R U . . .
C13 C 0.8217(4) 0.6548(3) 0.44226(18) 0.0360(5) Uani 1 1 d . . . . .
C11 C 0.6276(3) 0.6660(3) 0.26535(17) 0.0328(5) Uani 1 1 d . . . . .
C6 C 0.0945(4) 0.2293(3) 0.08336(17) 0.0365(5) Uani 1 1 d . . . . .
C7 C 0.3687(4) 0.5203(3) 0.13759(17) 0.0342(5) Uani 1 1 d . . . . .
C10 C 0.5247(4) 0.7720(3) 0.28458(19) 0.0385(6) Uani 1 1 d . . . . .
C8 C 0.2660(4) 0.6237(3) 0.1569(2) 0.0438(6) Uani 1 1 d . . . . .
H8 H 0.144593 0.608756 0.120537 0.053 Uiso 1 1 calc R U . . .
C18 C 0.7592(4) 0.5072(3) 0.4541(2) 0.0464(7) Uani 1 1 d . . . . .
H18 H 0.731959 0.424884 0.403131 0.056 Uiso 1 1 calc R U . . .
C5 C 0.1409(5) 0.1098(3) 0.1155(2) 0.0475(7) Uani 1 1 d . . . . .
H5 H 0.266025 0.100476 0.118410 0.057 Uiso 1 1 calc R U . . .
C1 C -0.0900(4) 0.2460(4) 0.0797(2) 0.0530(8) Uani 1 1 d . . . . .
H1 H -0.119701 0.327377 0.058433 0.064 Uiso 1 1 calc R U . . .
C9 C 0.3438(4) 0.7494(3) 0.2303(2) 0.0467(7) Uani 1 1 d . . . . .
H9 H 0.274662 0.819446 0.243487 0.056 Uiso 1 1 calc R U . . .
C4 C -0.0015(5) 0.0044(4) 0.1432(2) 0.0578(8) Uani 1 1 d . . . . .
H4 H 0.027463 -0.077236 0.164489 0.069 Uiso 1 1 calc R U . . .
C14 C 0.8609(5) 0.7780(4) 0.5176(2) 0.0551(8) Uani 1 1 d . . . . .
H14 H 0.901336 0.877750 0.509084 0.066 Uiso 1 1 calc R U . . .
C17 C 0.7374(5) 0.4830(4) 0.5430(3) 0.0583(8) Uani 1 1 d . . . . .
H17 H 0.694497 0.383654 0.551863 0.070 Uiso 1 1 calc R U . . .
C3 C -0.1844(6) 0.0190(4) 0.1398(2) 0.0605(9) Uani 1 1 d . . . . .
H3 H -0.279270 -0.052533 0.158840 0.073 Uiso 1 1 calc R U . . .
C16 C 0.7787(5) 0.6043(5) 0.6181(2) 0.0626(9) Uani 1 1 d . . . . .
H16 H 0.765435 0.587063 0.677846 0.075 Uiso 1 1 calc R U . . .
C15 C 0.8389(6) 0.7499(5) 0.6055(2) 0.0668(10) Uani 1 1 d . . . . .
H15 H 0.865708 0.831615 0.656740 0.080 Uiso 1 1 calc R U . . .
C2 C -0.2295(5) 0.1388(4) 0.1082(3) 0.0675(10) Uani 1 1 d . . . . .
H2 H -0.354616 0.147907 0.106121 0.081 Uiso 1 1 calc R U . . .
C19 C 0.5163(11) 1.0034(7) 0.3748(5) 0.0700(8) Uani 0.693(17) 1 d D U P A 1
H00S H 0.383611 0.955793 0.383208 0.084 Uiso 0.693(17) 1 calc R U P A 1
F1A F 0.582(3) 1.1005(13) 0.3137(7) 0.0854(13) Uani 0.307(17) 1 d D U P A 2
F2A F 0.691(3) 1.1133(12) 0.4499(7) 0.0855(13) Uani 0.307(17) 1 d D U P A 2
C19A C 0.544(3) 1.0163(17) 0.3764(12) 0.0854(13) Uani 0.307(17) 1 d D U P A 2
H19A H 0.411005 0.995251 0.389504 0.103 Uiso 0.307(17) 1 calc R U P A 2

loop_
_atom_site_aniso_label
_atom_site_aniso_U_11
_atom_site_aniso_U_22
_atom_site_aniso_U_33
_atom_site_aniso_U_23
_atom_site_aniso_U_13
_atom_site_aniso_U_12
S2 0.0292(3) 0.0480(4) 0.0359(3) 0.0129(3) 0.0034(2) 0.0110(3)
S1 0.0323(3) 0.0467(4) 0.0306(3) 0.0087(3) 0.0051(2) 0.0080(3)
O1 0.0462(11) 0.0611(13) 0.0346(10) 0.0186(9) -0.0008(8) 0.0046(9)
O5 0.0419(11) 0.0725(14) 0.0426(11) 0.0095(10) 0.0064(9) 0.0308(10)
O2 0.0400(11) 0.0602(13) 0.0506(12) -0.0009(10) 0.0116(9) 0.0140(9)
O3 0.0561(13) 0.0472(12) 0.0596(13) -0.0076(10) -0.0067(10) 0.0219(10)
O4 0.0392(10) 0.0581(13) 0.0564(13) 0.0225(10) 0.0048(9) -0.0001(9)
F1 0.0701(8) 0.0699(8) 0.0702(8) 0.0153(2) 0.0130(2) 0.0207(3)
F2 0.0701(8) 0.0700(8) 0.0701(8) 0.0148(2) 0.0132(2) 0.0206(3)
C12 0.0329(12) 0.0417(13) 0.0332(12) 0.0137(10) 0.0086(10) 0.0150(11)
C13 0.0324(12) 0.0408(13) 0.0336(13) 0.0097(10) -0.0005(10) 0.0110(10)
C11 0.0307(12) 0.0387(13) 0.0312(12) 0.0129(10) 0.0048(9) 0.0106(10)
C6 0.0373(13) 0.0393(13) 0.0310(12) 0.0076(10) 0.0046(10) 0.0089(11)
C7 0.0315(12) 0.0420(13) 0.0296(12) 0.0114(10) 0.0059(10) 0.0093(10)
C10 0.0381(13) 0.0390(13) 0.0386(14) 0.0093(11) 0.0059(11) 0.0118(11)
C8 0.0330(13) 0.0528(16) 0.0461(15) 0.0126(13) 0.0009(11) 0.0158(12)
C18 0.0486(16) 0.0422(15) 0.0469(16) 0.0102(12) 0.0052(13) 0.0124(13)
C5 0.0496(16) 0.0539(17) 0.0422(15) 0.0154(13) 0.0015(13) 0.0206(14)
C1 0.0473(16) 0.0506(17) 0.072(2) 0.0262(16) 0.0218(15) 0.0193(14)
C9 0.0403(14) 0.0484(16) 0.0553(17) 0.0085(13) 0.0048(13) 0.0234(13)
C4 0.078(2) 0.0494(17) 0.0500(18) 0.0233(14) 0.0090(16) 0.0183(16)
C14 0.069(2) 0.0461(16) 0.0432(16) 0.0066(13) 0.0036(15) 0.0102(15)
C17 0.062(2) 0.063(2) 0.063(2) 0.0339(17) 0.0198(16) 0.0235(16)
C3 0.072(2) 0.0518(18) 0.059(2) 0.0208(15) 0.0300(17) 0.0065(16)
C16 0.068(2) 0.092(3) 0.0444(18) 0.0307(18) 0.0153(16) 0.037(2)
C15 0.085(3) 0.072(2) 0.0370(16) 0.0010(16) 0.0034(16) 0.024(2)
C2 0.0509(19) 0.067(2) 0.097(3) 0.030(2) 0.0361(19) 0.0194(17)
C19 0.0700(8) 0.0700(8) 0.0700(8) 0.0152(2) 0.01308(18) 0.0206(3)
F1A 0.0854(13) 0.0854(13) 0.0855(13) 0.0186(3) 0.0159(3) 0.0251(4)
F2A 0.0855(13) 0.0855(13) 0.0855(13) 0.0185(3) 0.0160(3) 0.0251(4)
C19A 0.0854(13) 0.0854(13) 0.0854(13) 0.0186(3) 0.0159(3) 0.0251(4)

loop_
_atom_type_symbol
_atom_type_description
_atom_type_scat_dispersion_real
_atom_type_scat_dispersion_imag
_atom_type_scat_source
C C 0.0033 0.0016 'International Tables Vol C Tables 4.2.6.8 and 6.1.1.4'
H H 0.0000 0.0000 'International Tables Vol C Tables 4.2.6.8 and 6.1.1.4'
F F 0.0171 0.0103 'International Tables Vol C Tables 4.2.6.8 and 6.1.1.4'
O O 0.0106 0.0060 'International Tables Vol C Tables 4.2.6.8 and 6.1.1.4'
S S 0.1246 0.1234 'International Tables Vol C Tables 4.2.6.8 and 6.1.1.4'

loop_
_geom_angle_atom_site_label_1
_geom_angle_atom_site_label_2
_geom_angle_atom_site_label_3
_geom_angle
_geom_angle_site_symmetry_1
_geom_angle_site_symmetry_3
_geom_angle_publ_flag
O5 S2 O4 118.74(14) . . ?
O5 S2 C13 108.22(12) . . ?
O5 S2 C11 105.68(12) . . ?
O4 S2 C13 108.98(13) . . ?
O4 S2 C11 109.08(12) . . ?
C13 S2 C11 105.33(12) . . ?
O1 S1 C6 107.68(12) . . ?
O1 S1 C7 107.57(12) . . ?
O2 S1 O1 119.62(13) . . ?
O2 S1 C6 108.63(13) . . ?
O2 S1 C7 107.45(12) . . ?
C6 S1 C7 104.95(12) . . ?
C19 O3 C10 117.2(3) . . ?
C19A O3 C10 123.1(7) . . ?
C11 C12 H12 120.3 . . ?
C11 C12 C7 119.4(2) . . ?
C7 C12 H12 120.3 . . ?
C18 C13 S2 119.3(2) . . ?
C18 C13 C14 120.9(3) . . ?
C14 C13 S2 119.8(2) . . ?
C12 C11 S2 117.27(18) . . ?
C12 C11 C10 119.8(2) . . ?
C10 C11 S2 122.9(2) . . ?
C5 C6 S1 119.7(2) . . ?
C5 C6 C1 121.3(3) . . ?
C1 C6 S1 118.9(2) . . ?
C12 C7 S1 119.2(2) . . ?
C8 C7 S1 119.8(2) . . ?
C8 C7 C12 121.0(2) . . ?
O3 C10 C11 116.9(2) . . ?
O3 C10 C9 123.3(2) . . ?
C9 C10 C11 119.9(2) . . ?
C7 C8 H8 120.1 . . ?
C9 C8 C7 119.8(2) . . ?
C9 C8 H8 120.1 . . ?
C13 C18 H18 120.5 . . ?
C13 C18 C17 118.9(3) . . ?
C17 C18 H18 120.5 . . ?
C6 C5 H5 120.6 . . ?
C4 C5 C6 118.9(3) . . ?
C4 C5 H5 120.6 . . ?
C6 C1 H1 120.8 . . ?
C6 C1 C2 118.5(3) . . ?
C2 C1 H1 120.8 . . ?
C10 C9 H9 119.9 . . ?
C8 C9 C10 120.2(3) . . ?
C8 C9 H9 119.9 . . ?
C5 C4 H4 119.7 . . ?
C3 C4 C5 120.5(3) . . ?
C3 C4 H4 119.7 . . ?
C13 C14 H14 120.7 . . ?
C15 C14 C13 118.7(3) . . ?
C15 C14 H14 120.7 . . ?
C18 C17 H17 119.8 . . ?
C16 C17 C18 120.5(3) . . ?
C16 C17 H17 119.8 . . ?
C4 C3 H3 119.8 . . ?
C4 C3 C2 120.3(3) . . ?
C2 C3 H3 119.8 . . ?
C17 C16 H16 120.0 . . ?
C15 C16 C17 120.1(3) . . ?
C15 C16 H16 120.0 . . ?
C14 C15 H15 119.6 . . ?
C16 C15 C14 120.9(3) . . ?
C16 C15 H15 119.6 . . ?
C1 C2 H2 119.8 . . ?
C3 C2 C1 120.5(3) . . ?
C3 C2 H2 119.8 . . ?
O3 C19 H00S 109.8 . . ?
F1 C19 O3 113.6(6) . . ?
F1 C19 F2 109.7(5) . . ?
F1 C19 H00S 109.8 . . ?
F2 C19 O3 103.9(5) . . ?
F2 C19 H00S 109.8 . . ?
O3 C19A F2A 100.7(11) . . ?
O3 C19A H19A 115.8 . . ?
F1A C19A O3 110.1(14) . . ?
F1A C19A F2A 95.9(13) . . ?
F1A C19A H19A 115.8 . . ?
F2A C19A H19A 115.8 . . ?

loop_
_geom_bond_atom_site_label_1
_geom_bond_atom_site_label_2
_geom_bond_distance
_geom_bond_site_symmetry_2
_geom_bond_publ_flag
S2 O5 1.430(2) . ?
S2 O4 1.435(2) . ?
S2 C13 1.761(3) . ?
S2 C11 1.782(2) . ?
S1 O1 1.438(2) . ?
S1 O2 1.432(2) . ?
S1 C6 1.767(3) . ?
S1 C7 1.772(3) . ?
O3 C10 1.374(3) . ?
O3 C19 1.367(7) . ?
O3 C19A 1.343(14) . ?
F1 C19 1.320(7) . ?
F2 C19 1.349(7) . ?
C12 H12 0.9300 . ?
C12 C11 1.384(4) . ?
C12 C7 1.386(3) . ?
C13 C18 1.374(4) . ?
C13 C14 1.384(4) . ?
C11 C10 1.397(4) . ?
C6 C5 1.380(4) . ?
C6 C1 1.381(4) . ?
C7 C8 1.377(4) . ?
C10 C9 1.386(4) . ?
C8 H8 0.9300 . ?
C8 C9 1.377(4) . ?
C18 H18 0.9300 . ?
C18 C17 1.383(4) . ?
C5 H5 0.9300 . ?
C5 C4 1.379(4) . ?
C1 H1 0.9300 . ?
C1 C2 1.382(4) . ?
C9 H9 0.9300 . ?
C4 H4 0.9300 . ?
C4 C3 1.363(5) . ?
C14 H14 0.9300 . ?
C14 C15 1.380(5) . ?
C17 H17 0.9300 . ?
C17 C16 1.370(5) . ?
C3 H3 0.9300 . ?
C3 C2 1.375(5) . ?
C16 H16 0.9300 . ?
C16 C15 1.359(5) . ?
C15 H15 0.9300 . ?
C2 H2 0.9300 . ?
C19 H00S 0.9800 . ?
F1A C19A 1.317(15) . ?
F2A C19A 1.403(15) . ?
C19A H19A 0.9800 . ?

loop_
_geom_torsion_atom_site_label_1
_geom_torsion_atom_site_label_2
_geom_torsion_atom_site_label_3
_geom_torsion_atom_site_label_4
_geom_torsion
_geom_torsion_site_symmetry_1
_geom_torsion_site_symmetry_2
_geom_torsion_site_symmetry_3
_geom_torsion_site_symmetry_4
_geom_torsion_publ_flag
S2 C13 C18 C17 176.7(2) . . . . ?
S2 C13 C14 C15 -176.3(3) . . . . ?
S2 C11 C10 O3 -1.5(3) . . . . ?
S2 C11 C10 C9 179.3(2) . . . . ?
S1 C6 C5 C4 -176.8(2) . . . . ?
S1 C6 C1 C2 177.0(3) . . . . ?
S1 C7 C8 C9 -178.9(2) . . . . ?
O1 S1 C6 C5 146.7(2) . . . . ?
O1 S1 C6 C1 -30.9(3) . . . . ?
O1 S1 C7 C12 -143.0(2) . . . . ?
O1 S1 C7 C8 36.4(2) . . . . ?
O5 S2 C13 C18 -31.2(2) . . . . ?
O5 S2 C13 C14 146.2(2) . . . . ?
O5 S2 C11 C12 3.5(2) . . . . ?
O5 S2 C11 C10 -175.1(2) . . . . ?
O2 S1 C6 C5 15.8(3) . . . . ?
O2 S1 C6 C1 -161.8(2) . . . . ?
O2 S1 C7 C12 -12.9(2) . . . . ?
O2 S1 C7 C8 166.4(2) . . . . ?
O3 C10 C9 C8 -179.8(3) . . . . ?
O4 S2 C13 C18 -161.6(2) . . . . ?
O4 S2 C13 C14 15.7(3) . . . . ?
O4 S2 C11 C12 132.2(2) . . . . ?
O4 S2 C11 C10 -46.3(2) . . . . ?
C12 C11 C10 O3 -180.0(2) . . . . ?
C12 C11 C10 C9 0.8(4) . . . . ?
C12 C7 C8 C9 0.4(4) . . . . ?
C13 S2 C11 C12 -111.0(2) . . . . ?
C13 S2 C11 C10 70.5(2) . . . . ?
C13 C18 C17 C16 -0.4(5) . . . . ?
C13 C14 C15 C16 -0.4(6) . . . . ?
C11 S2 C13 C18 81.5(2) . . . . ?
C11 S2 C13 C14 -101.2(2) . . . . ?
C11 C12 C7 S1 179.04(18) . . . . ?
C11 C12 C7 C8 -0.3(4) . . . . ?
C11 C10 C9 C8 -0.7(4) . . . . ?
C6 S1 C7 C12 102.6(2) . . . . ?
C6 S1 C7 C8 -78.1(2) . . . . ?
C6 C5 C4 C3 -0.6(5) . . . . ?
C6 C1 C2 C3 0.2(6) . . . . ?
C7 S1 C6 C5 -98.9(2) . . . . ?
C7 S1 C6 C1 83.5(3) . . . . ?
C7 C12 C11 S2 -178.97(19) . . . . ?
C7 C12 C11 C10 -0.4(4) . . . . ?
C7 C8 C9 C10 0.0(4) . . . . ?
C10 O3 C19 F1 -67.2(6) . . . . ?
C10 O3 C19 F2 173.6(4) . . . . ?
C10 O3 C19A F1A -72.7(14) . . . . ?
C10 O3 C19A F2A -173.1(7) . . . . ?
C18 C13 C14 C15 1.0(5) . . . . ?
C18 C17 C16 C15 0.9(5) . . . . ?
C5 C6 C1 C2 -0.6(5) . . . . ?
C5 C4 C3 C2 0.2(6) . . . . ?
C1 C6 C5 C4 0.8(4) . . . . ?
C4 C3 C2 C1 0.0(6) . . . . ?
C14 C13 C18 C17 -0.6(4) . . . . ?
C17 C16 C15 C14 -0.5(6) . . . . ?
C19 O3 C10 C11 176.3(4) . . . . ?
C19 O3 C10 C9 -4.5(5) . . . . ?
C19A O3 C10 C11 169.5(10) . . . . ?
C19A O3 C10 C9 -11.4(11) . . . . ?
